data_7205185
loop_
_publ_author_name
'Jiang, Kai'
'Ma, Lu-Fang'
'Sun, Xiao-Yuan'
'Wang, Li-Ya'

_publ_section_title
;
 Syntheses, structures and luminescent properties of zinc(ii)
 coordination polymers based on bis(imidazole) and dicarboxylate
;
_journal_issue 1
_journal_name_full CrystEngComm
_journal_page_first 330
_journal_paper_doi 10.1039/c0ce00190b
_journal_volume 13
_journal_year 2011
_chemical_formula_sum 'C21 H24 N4 O4 Zn'
_chemical_formula_weight 461.81
_chemical_name_systematic
;
?
;
_space_group_IT_number 14
_symmetry_cell_setting monoclinic
_symmetry_space_group_name_Hall '-P 2yn'
_symmetry_space_group_name_H-M 'P 1 21/n 1'
_atom_sites_solution_hydrogens geom
_atom_sites_solution_primary direct
_atom_sites_solution_secondary difmap
_audit_creation_method SHELXL-97
_cell_angle_alpha 90.00
_cell_angle_beta 90.6450(10)
_cell_angle_gamma 90.00
_cell_formula_units_Z 4
_cell_length_a 9.6105(10)
_cell_length_b 15.2014(16)
_cell_length_c 14.4610(15)
_cell_measurement_reflns_used 3154
_cell_measurement_temperature 296(2)
_cell_measurement_theta_max 24.47
_cell_measurement_theta_min 2.51
_cell_volume 2112.5(4)
_computing_cell_refinement 'Bruker SMART'
_computing_data_collection 'Bruker SMART'
_computing_data_reduction 'Bruker SAINT'
_computing_molecular_graphics 'Bruker SHELXTL'
_computing_publication_material 'Bruker SHELXTL'
_computing_structure_refinement 'SHELXL-97 (Sheldrick, 1997)'
_computing_structure_solution 'SHELXS-97 (Sheldrick, 1990)'
_diffrn_ambient_temperature 296(2)
_diffrn_measured_fraction_theta_full 1.000
_diffrn_measured_fraction_theta_max 1.000
_diffrn_measurement_device_type 'CCD area detector'
_diffrn_measurement_method 'phi and omega scans'
_diffrn_radiation_monochromator graphite
_diffrn_radiation_source 'fine-focus sealed tube'
_diffrn_radiation_type MoK\a
_diffrn_radiation_wavelength 0.71073
_diffrn_reflns_av_R_equivalents 0.0410
_diffrn_reflns_av_sigmaI/netI 0.0368
_diffrn_reflns_limit_h_max 11
_diffrn_reflns_limit_h_min -11
_diffrn_reflns_limit_k_max 18
_diffrn_reflns_limit_k_min -18
_diffrn_reflns_limit_l_max 17
_diffrn_reflns_limit_l_min -17
_diffrn_reflns_number 15849
_diffrn_reflns_theta_full 25.50
_diffrn_reflns_theta_max 25.50
_diffrn_reflns_theta_min 2.51
_exptl_absorpt_coefficient_mu 1.198
_exptl_absorpt_correction_T_max 0.8044
_exptl_absorpt_correction_T_min 0.7005
_exptl_absorpt_correction_type multi-scan
_exptl_absorpt_process_details sadabs
_exptl_crystal_colour colourless
_exptl_crystal_density_diffrn 1.452
_exptl_crystal_density_method 'not measured'
_exptl_crystal_description block
_exptl_crystal_F_000 960
_exptl_crystal_size_max 0.32
_exptl_crystal_size_mid 0.23
_exptl_crystal_size_min 0.19
_refine_diff_density_max 0.426
_refine_diff_density_min -0.332
_refine_diff_density_rms 0.059
_refine_ls_extinction_method none
_refine_ls_goodness_of_fit_ref 1.034
_refine_ls_hydrogen_treatment constr
_refine_ls_matrix_type full
_refine_ls_number_parameters 262
_refine_ls_number_reflns 3934
_refine_ls_number_restraints 0
_refine_ls_restrained_S_all 1.034
_refine_ls_R_factor_all 0.0664
_refine_ls_R_factor_gt 0.0434
_refine_ls_shift/su_max 0.001
_refine_ls_shift/su_mean 0.000
_refine_ls_structure_factor_coef Fsqd
_refine_ls_weighting_details 'calc w=1/[\s^2^(Fo^2^)+(0.0505P)^2^+1.7140P] where P=(Fo^2^+2Fc^2^)/3'
_refine_ls_weighting_scheme calc
_refine_ls_wR_factor_gt 0.1036
_refine_ls_wR_factor_ref 0.1156
_reflns_number_gt 2902
_reflns_number_total 3934
_reflns_threshold_expression >2sigma(I)
_cod_data_source_file C0CE00190B.TXT
_cod_data_source_block bb
_cod_depositor_comments
;
The following automatic conversions were performed:
'_symmetry_cell_setting' value 'Monoclinic' changed to 'monoclinic'
according to '/home/saulius/struct/CIF-dictionaries/cif_core.dic'
dictionary named 'cif_core.dic' version 2.4.1 from 2010-06-29.

Automatic conversion script
Id: cif_fix_enum 1555 2011-01-17 13:19:09Z saulius 
;
_cod_original_sg_symbol_H-M P2(1)/n
_cod_database_code 7205185

loop_
_symmetry_equiv_pos_as_xyz
'x, y, z'
'-x+1/2, y+1/2, -z+1/2'
'-x, -y, -z'
'x-1/2, -y-1/2, z-1/2'

loop_
_atom_site_label
_atom_site_type_symbol
_atom_site_fract_x
_atom_site_fract_y
_atom_site_fract_z
_atom_site_U_iso_or_equiv
_atom_site_adp_type
_atom_site_occupancy
_atom_site_symmetry_multiplicity
_atom_site_calc_flag
_atom_site_refinement_flags
_atom_site_disorder_assembly
_atom_site_disorder_group
C13 C 0.0811(4) 0.7359(3) -0.0071(3) 0.088(2) Uani 0.724(4) 1 d PG A 1
H13A H 0.0680 0.7739 0.0461 0.106 Uiso 0.724(4) 1 calc PR A 1
H13B H -0.0101 0.7188 -0.0301 0.106 Uiso 0.724(4) 1 calc PR A 1
C14 C 0.1591(4) 0.6557(2) 0.0225(2) 0.0800(19) Uani 0.724(4) 1 d PG A 1
H14A H 0.1066 0.6277 0.0712 0.096 Uiso 0.724(4) 1 calc PR A 1
H14B H 0.1599 0.6153 -0.0295 0.096 Uiso 0.724(4) 1 calc PR A 1
C15 C 0.3042(3) 0.6657(3) 0.0559(2) 0.0756(17) Uani 0.724(4) 1 d PG A 1
H15A H 0.3544 0.6991 0.0099 0.091 Uiso 0.724(4) 1 calc PR A 1
H15B H 0.3456 0.6076 0.0584 0.091 Uiso 0.724(4) 1 calc PR A 1
C16 C 0.3290(3) 0.7085(2) 0.14715(17) 0.0760(17) Uani 0.724(4) 1 d PG A 1
H16A H 0.3034 0.7700 0.1421 0.091 Uiso 0.724(4) 1 calc PR A 1
H16B H 0.4278 0.7060 0.1613 0.091 Uiso 0.724(4) 1 calc PR A 1
C17 C 0.2497(3) 0.6679(2) 0.22820(18) 0.0700(15) Uani 0.724(4) 1 d PG A 1
H17A H 0.1528 0.6855 0.2244 0.084 Uiso 0.724(4) 1 calc PR A 1
H17B H 0.2534 0.6043 0.2237 0.084 Uiso 0.724(4) 1 calc PR A 1
C18 C 0.3105(4) 0.6965(3) 0.3207(2) 0.0749(18) Uani 0.724(4) 1 d PG A 1
H18A H 0.4083 0.6810 0.3238 0.090 Uiso 0.724(4) 1 calc PR A 1
H18B H 0.3029 0.7598 0.3267 0.090 Uiso 0.724(4) 1 calc PR A 1
C13' C 0.1042(4) 0.7078(3) -0.0281(3) 0.088(2) Uani 0.276(4) 1 d PG A 2
H13C H 0.1440 0.6543 -0.0532 0.106 Uiso 0.276(4) 1 calc PR A 2
H13D H 0.0037 0.7038 -0.0337 0.106 Uiso 0.276(4) 1 calc PR A 2
C14' C 0.1465(3) 0.7178(2) 0.0729(2) 0.0800(19) Uani 0.276(4) 1 d PG A 2
H14C H 0.1273 0.7768 0.0948 0.096 Uiso 0.276(4) 1 calc PR A 2
H14D H 0.0974 0.6759 0.1112 0.096 Uiso 0.276(4) 1 calc PR A 2
C15' C 0.3012(3) 0.6994(3) 0.07401(19) 0.0756(17) Uani 0.276(4) 1 d PG A 2
H15C H 0.3193 0.6370 0.0668 0.091 Uiso 0.276(4) 1 calc PR A 2
H15D H 0.3472 0.7312 0.0249 0.091 Uiso 0.276(4) 1 calc PR A 2
C16' C 0.3507(3) 0.7314(2) 0.16783(19) 0.0760(17) Uani 0.276(4) 1 d PG A 2
H16C H 0.3567 0.7950 0.1693 0.091 Uiso 0.276(4) 1 calc PR A 2
H16D H 0.4410 0.7068 0.1836 0.091 Uiso 0.276(4) 1 calc PR A 2
C17' C 0.2392(3) 0.6981(2) 0.23368(18) 0.0700(15) Uani 0.276(4) 1 d PG A 2
H17C H 0.1811 0.7460 0.2549 0.084 Uiso 0.276(4) 1 calc PR A 2
H17D H 0.1808 0.6541 0.2041 0.084 Uiso 0.276(4) 1 calc PR A 2
C18' C 0.3225(4) 0.6588(3) 0.3128(3) 0.0749(18) Uani 0.276(4) 1 d PG A 2
H18C H 0.3544 0.6005 0.2957 0.090 Uiso 0.276(4) 1 calc PR A 2
H18D H 0.4036 0.6950 0.3254 0.090 Uiso 0.276(4) 1 calc PR A 2
Zn1 Zn 0.28035(4) 1.03602(3) -0.15835(3) 0.04407(15) Uani 1 1 d . . .
O1 O 0.4205(3) 1.0003(3) -0.3334(2) 0.1032(13) Uani 1 1 d . . .
O2 O 0.4674(2) 1.06245(19) -0.20037(19) 0.0633(8) Uani 1 1 d . . .
O3 O 0.9816(2) 1.0581(2) -0.12039(18) 0.0629(8) Uani 1 1 d . . .
O4 O 1.1288(2) 1.08351(18) -0.23434(17) 0.0550(7) Uani 1 1 d . . .
N1 N 0.2403(3) 0.9069(2) -0.1427(2) 0.0502(7) Uani 1 1 d . A .
N2 N 0.1559(4) 0.7865(2) -0.0813(3) 0.0733(10) Uani 1 1 d . . .
C12 C 0.2082(6) 0.7647(3) -0.1640(4) 0.0870(16) Uani 1 1 d . A .
H12 H 0.2090 0.7086 -0.1898 0.104 Uiso 1 1 calc R . .
N4 N 0.2347(3) 0.6527(3) 0.3987(2) 0.0664(9) Uani 1 1 d . . .
C21 C 0.0980(5) 0.6643(4) 0.4166(3) 0.0886(16) Uani 1 1 d . A .
H21 H 0.0331 0.6930 0.3792 0.106 Uiso 1 1 calc R . .
N6 N 0.1960(3) 0.5910(2) 0.5329(2) 0.0496(7) Uani 1 1 d . . .
C1 C 0.6471(3) 1.0570(2) -0.3096(2) 0.0407(8) Uani 1 1 d . . .
C2 C 0.7535(3) 1.0630(2) -0.2444(2) 0.0399(8) Uani 1 1 d . . .
H2 H 0.7336 1.0578 -0.1819 0.048 Uiso 1 1 calc R . .
C3 C 0.8900(3) 1.0767(2) -0.2721(2) 0.0408(8) Uani 1 1 d . . .
C4 C 0.9158(3) 1.0875(2) -0.3664(2) 0.0474(9) Uani 1 1 d . . .
H4 H 1.0063 1.0978 -0.3856 0.057 Uiso 1 1 calc R . .
C5 C 0.8092(4) 1.0834(3) -0.4321(2) 0.0500(9) Uani 1 1 d . . .
C6 C 0.6769(3) 1.0651(2) -0.4021(2) 0.0455(8) Uani 1 1 d . . .
H6 H 0.6056 1.0581 -0.4455 0.055 Uiso 1 1 calc R . .
C7 C 0.4998(3) 1.0377(3) -0.2803(3) 0.0488(9) Uani 1 1 d . . .
C8 C 1.0072(3) 1.0735(2) -0.2022(3) 0.0452(8) Uani 1 1 d . . .
C9 C 0.8377(4) 1.0964(4) -0.5340(3) 0.0797(14) Uani 1 1 d . . .
H9A H 0.7728 1.0624 -0.5700 0.120 Uiso 1 1 calc R . .
H9B H 0.9308 1.0777 -0.5471 0.120 Uiso 1 1 calc R . .
H9C H 0.8276 1.1576 -0.5493 0.120 Uiso 1 1 calc R . .
C10 C 0.1784(4) 0.8716(3) -0.0710(3) 0.0563(10) Uani 1 1 d . A .
H10 H 0.1531 0.9032 -0.0187 0.068 Uiso 1 1 calc R . .
C11 C 0.2596(5) 0.8388(3) -0.2033(3) 0.0731(12) Uani 1 1 d . . .
H11 H 0.3007 0.8427 -0.2611 0.088 Uiso 1 1 calc R A .
C19 C 0.2881(4) 0.6082(3) 0.4696(3) 0.0598(10) Uani 1 1 d . A .
H19 H 0.3809 0.5910 0.4737 0.072 Uiso 1 1 calc R . .
C20 C 0.0742(4) 0.6263(3) 0.4986(3) 0.0792(14) Uani 1 1 d . A .
H20 H -0.0114 0.6242 0.5278 0.095 Uiso 1 1 calc R . .

loop_
_atom_site_aniso_label
_atom_site_aniso_U_11
_atom_site_aniso_U_22
_atom_site_aniso_U_33
_atom_site_aniso_U_23
_atom_site_aniso_U_13
_atom_site_aniso_U_12
C13 0.063(3) 0.042(4) 0.160(6) 0.028(4) 0.010(4) -0.010(3)
C14 0.077(4) 0.097(5) 0.065(4) 0.017(3) 0.001(3) 0.007(4)
C15 0.075(3) 0.073(5) 0.079(4) 0.004(3) 0.004(3) -0.001(3)
C16 0.093(4) 0.072(4) 0.064(4) -0.025(3) 0.026(3) -0.032(3)
C17 0.087(3) 0.055(4) 0.067(3) 0.003(3) 0.003(3) -0.014(3)
C18 0.077(3) 0.081(5) 0.067(3) -0.003(3) 0.007(3) -0.022(3)
C13' 0.063(3) 0.042(4) 0.160(6) 0.028(4) 0.010(4) -0.010(3)
C14' 0.077(4) 0.097(5) 0.065(4) 0.017(3) 0.001(3) 0.007(4)
C15' 0.075(3) 0.073(5) 0.079(4) 0.004(3) 0.004(3) -0.001(3)
C16' 0.093(4) 0.072(4) 0.064(4) -0.025(3) 0.026(3) -0.032(3)
C17' 0.087(3) 0.055(4) 0.067(3) 0.003(3) 0.003(3) -0.014(3)
C18' 0.077(3) 0.081(5) 0.067(3) -0.003(3) 0.007(3) -0.022(3)
Zn1 0.0255(2) 0.0576(3) 0.0491(3) 0.0050(2) 0.00116(15) -0.00434(18)
O1 0.0465(17) 0.192(4) 0.071(2) -0.022(2) -0.0001(15) -0.048(2)
O2 0.0327(13) 0.094(2) 0.0633(18) -0.0077(15) 0.0117(12) -0.0120(13)
O3 0.0363(13) 0.105(2) 0.0476(15) 0.0086(15) -0.0018(11) -0.0087(14)
O4 0.0256(12) 0.0777(18) 0.0618(16) 0.0184(14) 0.0015(11) -0.0034(12)
N1 0.0393(16) 0.0559(19) 0.0552(19) 0.0012(16) -0.0042(14) -0.0025(14)
N2 0.061(2) 0.057(2) 0.101(3) 0.010(2) -0.014(2) -0.0076(18)
C12 0.091(4) 0.046(3) 0.124(5) -0.010(3) -0.037(3) -0.002(3)
N4 0.054(2) 0.089(3) 0.057(2) 0.0084(19) 0.0030(16) -0.0087(18)
C21 0.061(3) 0.127(4) 0.078(3) 0.037(3) -0.001(2) 0.017(3)
N6 0.0339(15) 0.062(2) 0.0525(18) 0.0014(15) 0.0010(13) 0.0044(14)
C1 0.0281(16) 0.044(2) 0.050(2) 0.0041(15) 0.0024(14) 0.0007(14)
C2 0.0293(16) 0.046(2) 0.0442(18) 0.0036(15) 0.0053(14) -0.0004(14)
C3 0.0285(16) 0.045(2) 0.049(2) 0.0043(16) 0.0010(14) 0.0011(14)
C4 0.0287(16) 0.062(2) 0.052(2) 0.0011(18) 0.0108(15) -0.0016(16)
C5 0.0393(19) 0.066(2) 0.045(2) 0.0044(18) 0.0024(16) 0.0014(17)
C6 0.0326(17) 0.056(2) 0.048(2) 0.0016(17) -0.0061(15) 0.0016(15)
C7 0.0260(16) 0.064(2) 0.056(2) 0.009(2) -0.0014(16) -0.0024(16)
C8 0.0281(17) 0.053(2) 0.054(2) 0.0064(17) 0.0000(15) -0.0054(15)
C9 0.059(3) 0.134(4) 0.046(2) 0.005(3) 0.003(2) -0.016(3)
C10 0.042(2) 0.053(2) 0.074(3) 0.008(2) -0.0020(18) -0.0071(18)
C11 0.074(3) 0.080(3) 0.066(3) -0.018(3) -0.013(2) 0.005(3)
C19 0.040(2) 0.079(3) 0.060(2) 0.002(2) -0.0007(18) 0.002(2)
C20 0.040(2) 0.120(4) 0.077(3) 0.027(3) 0.007(2) 0.019(2)

loop_
_atom_type_symbol
_atom_type_description
_atom_type_scat_dispersion_real
_atom_type_scat_dispersion_imag
_atom_type_scat_source
C C 0.0033 0.0016 'International Tables Vol C Tables 4.2.6.8 and 6.1.1.4'
H H 0.0000 0.0000 'International Tables Vol C Tables 4.2.6.8 and 6.1.1.4'
N N 0.0061 0.0033 'International Tables Vol C Tables 4.2.6.8 and 6.1.1.4'
O O 0.0106 0.0060 'International Tables Vol C Tables 4.2.6.8 and 6.1.1.4'
Zn Zn 0.2839 1.4301 'International Tables Vol C Tables 4.2.6.8 and 6.1.1.4'

loop_
_geom_angle_atom_site_label_1
_geom_angle_atom_site_label_2
_geom_angle_atom_site_label_3
_geom_angle
_geom_angle_site_symmetry_1
_geom_angle_site_symmetry_3
_geom_angle_publ_flag
C14 C13 N2 112.2(3) . . ?
C14 C13 H13A 109.2 . . ?
N2 C13 H13A 109.2 . . ?
C14 C13 H13B 109.2 . . ?
N2 C13 H13B 109.2 . . ?
H13A C13 H13B 107.9 . . ?
C15 C14 C13 118.6 . . ?
C15 C14 H14A 107.7 . . ?
C13 C14 H14A 107.7 . . ?
C15 C14 H14B 107.7 . . ?
C13 C14 H14B 107.7 . . ?
H14A C14 H14B 107.1 . . ?
C14 C15 C16 118.5 . . ?
C14 C15 H15A 107.7 . . ?
C16 C15 H15A 107.7 . . ?
C14 C15 H15B 107.7 . . ?
C16 C15 H15B 107.7 . . ?
H15A C15 H15B 107.1 . . ?
C15 C16 C17 115.2 . . ?
C15 C16 H16A 108.5 . . ?
C17 C16 H16A 108.5 . . ?
C15 C16 H16B 108.5 . . ?
C17 C16 H16B 108.5 . . ?
H16A C16 H16B 107.5 . . ?
C18 C17 C16 111.6 . . ?
C18 C17 H17A 109.3 . . ?
C16 C17 H17A 109.3 . . ?
C18 C17 H17B 109.3 . . ?
C16 C17 H17B 109.3 . . ?
H17A C17 H17B 108.0 . . ?
N4 C18 C17 110.5(2) . . ?
N4 C18 H18A 109.6 . . ?
C17 C18 H18A 109.6 . . ?
N4 C18 H18B 109.6 . . ?
C17 C18 H18B 109.6 . . ?
H18A C18 H18B 108.1 . . ?
N2 C13' C14' 108.9(3) . . ?
N2 C13' H13C 109.9 . . ?
C14' C13' H13C 109.9 . . ?
N2 C13' H13D 109.9 . . ?
C14' C13' H13D 109.9 . . ?
H13C C13' H13D 108.3 . . ?
C15' C14' C13' 104.1 . . ?
C15' C14' H14C 110.9 . . ?
C13' C14' H14C 110.9 . . ?
C15' C14' H14D 110.9 . . ?
C13' C14' H14D 110.9 . . ?
H14C C14' H14D 109.0 . . ?
C16' C15' C14' 104.4 . . ?
C16' C15' H15C 110.9 . . ?
C14' C15' H15C 110.9 . . ?
C16' C15' H15D 110.9 . . ?
C14' C15' H15D 110.9 . . ?
H15C C15' H15D 108.9 . . ?
C15' C16' C17' 103.7 . . ?
C15' C16' H16C 111.0 . . ?
C17' C16' H16C 111.0 . . ?
C15' C16' H16D 111.0 . . ?
C17' C16' H16D 111.0 . . ?
H16C C16' H16D 109.0 . . ?
C18' C17' C16' 103.5 . . ?
C18' C17' H17C 111.1 . . ?
C16' C17' H17C 111.1 . . ?
C18' C17' H17D 111.1 . . ?
C16' C17' H17D 111.1 . . ?
H17C C17' H17D 109.0 . . ?
N4 C18' C17' 110.5(3) . . ?
N4 C18' H18C 109.5 . . ?
C17' C18' H18C 109.5 . . ?
N4 C18' H18D 109.5 . . ?
C17' C18' H18D 109.5 . . ?
H18C C18' H18D 108.1 . . ?
O2 Zn1 O4 115.70(11) . 1_455 ?
O2 Zn1 N6 95.77(11) . 2 ?
O4 Zn1 N6 115.52(12) 1_455 2 ?
O2 Zn1 N1 114.52(12) . . ?
O4 Zn1 N1 106.34(11) 1_455 . ?
N6 Zn1 N1 108.89(12) 2 . ?
C7 O2 Zn1 117.6(2) . . ?
C8 O4 Zn1 115.6(2) . 1_655 ?
C10 N1 C11 105.2(4) . . ?
C10 N1 Zn1 125.1(3) . . ?
C11 N1 Zn1 129.5(3) . . ?
C10 N2 C12 106.3(4) . . ?
C10 N2 C13 119.8(4) . . ?
C12 N2 C13 133.9(4) . . ?
C10 N2 C13' 140.7(4) . . ?
C12 N2 C13' 112.7(4) . . ?
C13 N2 C13' 21.85(8) . . ?
N2 C12 C11 108.0(4) . . ?
N2 C12 H12 126.0 . . ?
C11 C12 H12 126.0 . . ?
C19 N4 C21 106.7(3) . . ?
C19 N4 C18 128.2(3) . . ?
C21 N4 C18 124.4(4) . . ?
C19 N4 C18' 116.8(3) . . ?
C21 N4 C18' 134.5(4) . . ?
C18 N4 C18' 22.78(8) . . ?
C20 C21 N4 106.8(4) . . ?
C20 C21 H21 126.6 . . ?
N4 C21 H21 126.6 . . ?
C19 N6 C20 104.5(3) . . ?
C19 N6 Zn1 130.2(3) . 2_545 ?
C20 N6 Zn1 125.1(3) . 2_545 ?
C6 C1 C2 119.6(3) . . ?
C6 C1 C7 119.7(3) . . ?
C2 C1 C7 120.6(3) . . ?
C1 C2 C3 120.4(3) . . ?
C1 C2 H2 119.8 . . ?
C3 C2 H2 119.8 . . ?
C2 C3 C4 118.4(3) . . ?
C2 C3 C8 120.2(3) . . ?
C4 C3 C8 121.3(3) . . ?
C5 C4 C3 121.6(3) . . ?
C5 C4 H4 119.2 . . ?
C3 C4 H4 119.2 . . ?
C6 C5 C4 118.0(3) . . ?
C6 C5 C9 120.7(3) . . ?
C4 C5 C9 121.2(3) . . ?
C1 C6 C5 121.8(3) . . ?
C1 C6 H6 119.1 . . ?
C5 C6 H6 119.1 . . ?
O1 C7 O2 124.1(3) . . ?
O1 C7 C1 119.7(3) . . ?
O2 C7 C1 116.2(3) . . ?
O3 C8 O4 124.6(3) . . ?
O3 C8 C3 119.7(3) . . ?
O4 C8 C3 115.7(3) . . ?
C5 C9 H9A 109.5 . . ?
C5 C9 H9B 109.5 . . ?
H9A C9 H9B 109.5 . . ?
C5 C9 H9C 109.5 . . ?
H9A C9 H9C 109.5 . . ?
H9B C9 H9C 109.5 . . ?
N1 C10 N2 112.7(4) . . ?
N1 C10 H10 123.6 . . ?
N2 C10 H10 123.6 . . ?
C12 C11 N1 107.9(4) . . ?
C12 C11 H11 126.1 . . ?
N1 C11 H11 126.1 . . ?
N6 C19 N4 112.5(3) . . ?
N6 C19 H19 123.7 . . ?
N4 C19 H19 123.7 . . ?
C21 C20 N6 109.5(4) . . ?
C21 C20 H20 125.2 . . ?
N6 C20 H20 125.2 . . ?

loop_
_geom_bond_atom_site_label_1
_geom_bond_atom_site_label_2
_geom_bond_distance
_geom_bond_site_symmetry_2
_geom_bond_publ_flag
C13 C14 1.4918(17) . ?
C13 N2 1.509(5) . ?
C13 H13A 0.9700 . ?
C13 H13B 0.9700 . ?
C14 C15 1.4783(17) . ?
C14 H14A 0.9700 . ?
C14 H14B 0.9700 . ?
C15 C16 1.4875(17) . ?
C15 H15A 0.9700 . ?
C15 H15B 0.9700 . ?
C16 C17 1.5349(18) . ?
C16 H16A 0.9700 . ?
C16 H16B 0.9700 . ?
C17 C18 1.5170(18) . ?
C17 H17A 0.9700 . ?
C17 H17B 0.9700 . ?
C18 N4 1.505(5) . ?
C18 H18A 0.9700 . ?
C18 H18B 0.9700 . ?
C13' N2 1.509(5) . ?
C13' C14' 1.5195(18) . ?
C13' H13C 0.9700 . ?
C13' H13D 0.9700 . ?
C14' C15' 1.5131(18) . ?
C14' H14C 0.9700 . ?
C14' H14D 0.9700 . ?
C15' C16' 1.5126(18) . ?
C15' H15C 0.9700 . ?
C15' H15D 0.9700 . ?
C16' C17' 1.5275(18) . ?
C16' H16C 0.9700 . ?
C16' H16D 0.9700 . ?
C17' C18' 1.5125(18) . ?
C17' H17C 0.9700 . ?
C17' H17D 0.9700 . ?
C18' N4 1.513(5) . ?
C18' H18C 0.9700 . ?
C18' H18D 0.9700 . ?
Zn1 O2 1.946(2) . ?
Zn1 O4 1.953(2) 1_455 ?
Zn1 N6 2.008(3) 2 ?
Zn1 N1 2.014(3) . ?
O1 C7 1.216(4) . ?
O2 C7 1.258(4) . ?
O3 C8 1.233(4) . ?
O4 C8 1.273(4) . ?
O4 Zn1 1.953(2) 1_655 ?
N1 C10 1.315(5) . ?
N1 C11 1.371(5) . ?
N2 C10 1.320(5) . ?
N2 C12 1.344(6) . ?
C12 C11 1.358(7) . ?
C12 H12 0.9300 . ?
N4 C19 1.326(5) . ?
N4 C21 1.353(5) . ?
C21 C20 1.340(6) . ?
C21 H21 0.9300 . ?
N6 C19 1.307(5) . ?
N6 C20 1.375(5) . ?
N6 Zn1 2.008(3) 2_545 ?
C1 C6 1.377(5) . ?
C1 C2 1.385(5) . ?
C1 C7 1.510(4) . ?
C2 C3 1.392(4) . ?
C2 H2 0.9300 . ?
C3 C4 1.398(5) . ?
C3 C8 1.506(5) . ?
C4 C5 1.390(5) . ?
C4 H4 0.9300 . ?
C5 C6 1.377(5) . ?
C5 C9 1.515(5) . ?
C6 H6 0.9300 . ?
C9 H9A 0.9600 . ?
C9 H9B 0.9600 . ?
C9 H9C 0.9600 . ?
C10 H10 0.9300 . ?
C11 H11 0.9300 . ?
C19 H19 0.9300 . ?
C20 H20 0.9300 . ?

loop_
_geom_torsion_atom_site_label_1
_geom_torsion_atom_site_label_2
_geom_torsion_atom_site_label_3
_geom_torsion_atom_site_label_4
_geom_torsion
_geom_torsion_site_symmetry_1
_geom_torsion_site_symmetry_2
_geom_torsion_site_symmetry_3
_geom_torsion_site_symmetry_4
_geom_torsion_publ_flag
N2 C13 C14 C15 55.9(3) . . . . ?
C13 C14 C15 C16 70.6 . . . . ?
C14 C15 C16 C17 53.9 . . . . ?
C15 C16 C17 C18 163.5 . . . . ?
C16 C17 C18 N4 -177.6(3) . . . . ?
N2 C13' C14' C15' -73.8(3) . . . . ?
C13' C14' C15' C16' 166.1 . . . . ?
C14' C15' C16' C17' 43.0 . . . . ?
C15' C16' C17' C18' 133.9 . . . . ?
C16' C17' C18' N4 159.3(3) . . . . ?
O4 Zn1 O2 C7 -58.5(3) 1_455 . . . ?
N6 Zn1 O2 C7 179.6(3) 2 . . . ?
N1 Zn1 O2 C7 65.8(3) . . . . ?
O2 Zn1 N1 C10 134.2(3) . . . . ?
O4 Zn1 N1 C10 -96.7(3) 1_455 . . . ?
N6 Zn1 N1 C10 28.4(3) 2 . . . ?
O2 Zn1 N1 C11 -51.1(4) . . . . ?
O4 Zn1 N1 C11 78.0(3) 1_455 . . . ?
N6 Zn1 N1 C11 -156.9(3) 2 . . . ?
C14 C13 N2 C10 -128.5(3) . . . . ?
C14 C13 N2 C12 53.1(5) . . . . ?
C14 C13 N2 C13' 36.79(15) . . . . ?
C14' C13' N2 C10 -33.5(6) . . . . ?
C14' C13' N2 C12 138.8(3) . . . . ?
C14' C13' N2 C13 -53.86(13) . . . . ?
C10 N2 C12 C11 -1.2(5) . . . . ?
C13 N2 C12 C11 177.4(4) . . . . ?
C13' N2 C12 C11 -176.1(4) . . . . ?
C17 C18 N4 C19 128.7(4) . . . . ?
C17 C18 N4 C21 -62.5(5) . . . . ?
C17 C18 N4 C18' 61.77(14) . . . . ?
C17' C18' N4 C19 170.8(3) . . . . ?
C17' C18' N4 C21 9.5(6) . . . . ?
C17' C18' N4 C18 -63.31(13) . . . . ?
C19 N4 C21 C20 0.4(6) . . . . ?
C18 N4 C21 C20 -170.5(4) . . . . ?
C18' N4 C21 C20 162.9(5) . . . . ?
C6 C1 C2 C3 -0.3(5) . . . . ?
C7 C1 C2 C3 177.0(3) . . . . ?
C1 C2 C3 C4 2.4(5) . . . . ?
C1 C2 C3 C8 -173.5(3) . . . . ?
C2 C3 C4 C5 -1.1(5) . . . . ?
C8 C3 C4 C5 174.7(3) . . . . ?
C3 C4 C5 C6 -2.2(6) . . . . ?
C3 C4 C5 C9 179.1(4) . . . . ?
C2 C1 C6 C5 -3.2(5) . . . . ?
C7 C1 C6 C5 179.4(3) . . . . ?
C4 C5 C6 C1 4.4(6) . . . . ?
C9 C5 C6 C1 -177.0(4) . . . . ?
Zn1 O2 C7 O1 1.7(6) . . . . ?
Zn1 O2 C7 C1 -178.3(2) . . . . ?
C6 C1 C7 O1 25.5(6) . . . . ?
C2 C1 C7 O1 -151.9(4) . . . . ?
C6 C1 C7 O2 -154.5(3) . . . . ?
C2 C1 C7 O2 28.1(5) . . . . ?
Zn1 O4 C8 O3 19.4(5) 1_655 . . . ?
Zn1 O4 C8 C3 -157.3(2) 1_655 . . . ?
C2 C3 C8 O3 0.5(5) . . . . ?
C4 C3 C8 O3 -175.2(4) . . . . ?
C2 C3 C8 O4 177.4(3) . . . . ?
C4 C3 C8 O4 1.7(5) . . . . ?
C11 N1 C10 N2 -0.4(4) . . . . ?
Zn1 N1 C10 N2 175.3(2) . . . . ?
C12 N2 C10 N1 1.0(5) . . . . ?
C13 N2 C10 N1 -177.8(3) . . . . ?
C13' N2 C10 N1 173.6(4) . . . . ?
N2 C12 C11 N1 1.0(5) . . . . ?
C10 N1 C11 C12 -0.4(5) . . . . ?
Zn1 N1 C11 C12 -175.8(3) . . . . ?
C20 N6 C19 N4 1.0(5) . . . . ?
Zn1 N6 C19 N4 -173.9(3) 2_545 . . . ?
C21 N4 C19 N6 -0.9(5) . . . . ?
C18 N4 C19 N6 169.5(4) . . . . ?
C18' N4 C19 N6 -167.0(3) . . . . ?
N4 C21 C20 N6 0.2(6) . . . . ?
C19 N6 C20 C21 -0.7(6) . . . . ?
Zn1 N6 C20 C21 174.5(3) 2_545 . . . ?
